data_7012732
loop_
_publ_author_name
'Lancaster, Simon J.'
'Hughes, David L.'

_publ_section_title
;
 The synthesis of half-sandwich bis(pentafluorophenyl)boryl-substituted
 cyclopentadienyl zirconium, niobium and tantalum complexes and the
 isolation and molecular structure of a zwitterionic niobocene
;
_journal_issue 9
_journal_name_full 'Dalton Transactions'
_journal_page_first 1779
_journal_paper_doi 10.1039/b300552f
_journal_year 2003
_chemical_formula_moiety 'C25 H17 B Cl3 F10 Nb Si, C7 H8'
_chemical_formula_structural '[Nb Cl2 (C5H4SiMe3) {C5H4B(Cl)(C6F5)2}].tol'
_chemical_formula_sum 'C32 H25 B Cl3 F10 Nb Si'
_chemical_formula_weight 837.68
_chemical_name_common 'Complex 9a, ref. 27'
_space_group_IT_number 14
_symmetry_cell_setting monoclinic
_symmetry_Int_Tables_number 14
_symmetry_space_group_name_Hall '-P 2ybc'
_symmetry_space_group_name_H-M 'P 1 21/c 1'
_atom_sites_solution_hydrogens geom
_atom_sites_solution_primary direct
_atom_sites_solution_secondary difmap
_audit_creation_method SHELXL-97
_cell_angle_alpha 90.00
_cell_angle_beta 110.45(1)
_cell_angle_gamma 90.00
_cell_formula_units_Z 4
_cell_length_a 13.801(1)
_cell_length_b 15.892(1)
_cell_length_c 15.892(1)
_cell_measurement_temperature 140(1)
_cell_volume 3265.9(4)
_computing_cell_refinement 'DENZO/CELL (Otwinowski and Minor, 1985)'
_computing_data_collection 'MSC R-Axis-II control software'
_computing_data_reduction 'DENZO, SCALEPACK (Otwinowski and Minor, 1985)'
_computing_molecular_graphics 'ORTEP (Johnson, 1971)'
_computing_publication_material 'SHELXL (Sheldrick, 1997)'
_computing_structure_refinement 'SHELXL (Sheldrick, 1997)'
_computing_structure_solution 'SHELXS (Sheldrick, 1997)'
_diffrn_ambient_temperature 140(1)
_diffrn_measured_fraction_theta_full 0.988
_diffrn_measured_fraction_theta_max 0.988
_diffrn_measurement_device 'Rigaku R-Axis-IIc'
_diffrn_measurement_method 'image-plate oscillation photos'
_diffrn_radiation_monochromator graphite
_diffrn_radiation_source 'rotating anode'
_diffrn_radiation_type Mo-K\a
_diffrn_radiation_wavelength 0.71073
_diffrn_reflns_av_R_equivalents 0.0346
_diffrn_reflns_av_sigmaI/netI 0.0372
_diffrn_reflns_limit_h_max 16
_diffrn_reflns_limit_h_min -16
_diffrn_reflns_limit_k_max 18
_diffrn_reflns_limit_k_min -18
_diffrn_reflns_limit_l_max 19
_diffrn_reflns_limit_l_min -19
_diffrn_reflns_number 18703
_diffrn_reflns_theta_full 25.43
_diffrn_reflns_theta_max 25.43
_diffrn_reflns_theta_min 2.03
_diffrn_standards_decay_% 0
_exptl_absorpt_coefficient_mu 0.732
_exptl_absorpt_correction_type 'not applied'
_exptl_crystal_colour 'deep red'
_exptl_crystal_density_diffrn 1.704
_exptl_crystal_density_method 'not measured'
_exptl_crystal_description parallelipiped
_exptl_crystal_F_000 1672
_exptl_crystal_size_max 0.35
_exptl_crystal_size_mid 0.33
_exptl_crystal_size_min 0.25
_refine_diff_density_max 0.392
_refine_diff_density_min -0.844
_refine_diff_density_rms 0.072
_refine_ls_extinction_method none
_refine_ls_goodness_of_fit_ref 1.064
_refine_ls_hydrogen_treatment mixed
_refine_ls_matrix_type full
_refine_ls_number_parameters 434
_refine_ls_number_reflns 5959
_refine_ls_number_restraints 0
_refine_ls_restrained_S_all 1.064
_refine_ls_R_factor_all 0.0362
_refine_ls_R_factor_gt 0.0326
_refine_ls_shift/su_max 0.001
_refine_ls_shift/su_mean 0.000
_refine_ls_structure_factor_coef Fsqd
_refine_ls_weighting_details 'calc w=1/[\s^2^(Fo^2^)+(0.0600P)^2^+0.264P] where P=(Fo^2^+2Fc^2^)/3'
_refine_ls_weighting_scheme calc
_refine_ls_wR_factor_gt 0.0874
_refine_ls_wR_factor_ref 0.0890
_reflns_number_gt 5347
_reflns_number_total 5959
_reflns_threshold_expression I>2sigma(I)
_cod_data_source_file b300552f.txt
_cod_data_source_block simonl7
_cod_original_sg_symbol_H-M 'P 21/c'
_cod_database_code 7012732

loop_
_symmetry_equiv_pos_as_xyz
'x, y, z'
'-x, y+1/2, -z+1/2'
'-x, -y, -z'
'x, -y-1/2, z-1/2'

loop_
_atom_site_label
_atom_site_type_symbol
_atom_site_fract_x
_atom_site_fract_y
_atom_site_fract_z
_atom_site_U_iso_or_equiv
_atom_site_adp_type
_atom_site_occupancy
_atom_site_symmetry_multiplicity
_atom_site_calc_flag
_atom_site_refinement_flags
_atom_site_disorder_assembly
_atom_site_disorder_group
Nb Nb 0.072468(13) 0.214675(11) 0.131154(12) 0.02321(8) Uani 1 1 d . . .
B B -0.17716(17) 0.09673(14) 0.07089(15) 0.0245(5) Uani 1 1 d . . .
C11 C -0.10572(14) 0.16509(13) 0.04223(13) 0.0240(4) Uani 1 1 d . . .
C12 C -0.10851(15) 0.25479(13) 0.04792(14) 0.0275(4) Uani 1 1 d . . .
H12 H -0.1455 0.2848 0.0769 0.033 Uiso 1 1 calc R . .
C13 C -0.04682(17) 0.29087(14) 0.00296(15) 0.0333(5) Uani 1 1 d . . .
H13 H -0.0388 0.3481 -0.0049 0.040 Uiso 1 1 calc R . .
C14 C 0.00055(17) 0.22487(15) -0.02795(15) 0.0335(5) Uani 1 1 d . . .
H14 H 0.0469 0.2305 -0.0583 0.040 Uiso 1 1 calc R . .
C15 C -0.03604(16) 0.14780(14) -0.00382(13) 0.0285(4) Uani 1 1 d . . .
H15 H -0.0172 0.0943 -0.0163 0.034 Uiso 1 1 calc R . .
Cl2 Cl -0.09084(4) -0.00041(3) 0.11639(3) 0.03005(13) Uani 1 1 d . . .
C31 C -0.27226(15) 0.05898(12) -0.01633(13) 0.0246(4) Uani 1 1 d . . .
C32 C -0.33908(16) -0.00051(12) -0.00107(13) 0.0261(4) Uani 1 1 d . . .
F32 F -0.32625(10) -0.02440(8) 0.08415(8) 0.0339(3) Uani 1 1 d . . .
C33 C -0.41955(16) -0.03822(13) -0.06775(15) 0.0299(4) Uani 1 1 d . . .
F33 F -0.47990(10) -0.09582(8) -0.04695(9) 0.0394(3) Uani 1 1 d . . .
C34 C -0.43842(16) -0.01677(14) -0.15621(14) 0.0308(5) Uani 1 1 d . . .
F34 F -0.51758(10) -0.05212(9) -0.22230(9) 0.0431(3) Uani 1 1 d . . .
C35 C -0.37641(16) 0.04230(14) -0.17555(14) 0.0299(4) Uani 1 1 d . . .
F35 F -0.39531(11) 0.06489(9) -0.26170(8) 0.0433(3) Uani 1 1 d . . .
C36 C -0.29562(15) 0.07846(12) -0.10670(14) 0.0260(4) Uani 1 1 d . . .
F36 F -0.23809(10) 0.13564(8) -0.13233(8) 0.0351(3) Uani 1 1 d . . .
C41 C -0.22964(15) 0.13597(13) 0.14047(13) 0.0248(4) Uani 1 1 d . . .
C42 C -0.30776(16) 0.19511(13) 0.10786(14) 0.0265(4) Uani 1 1 d . . .
F42 F -0.33489(10) 0.22153(7) 0.02104(8) 0.0324(3) Uani 1 1 d . . .
C43 C -0.36348(17) 0.23010(14) 0.15675(16) 0.0317(5) Uani 1 1 d . . .
F43 F -0.44166(11) 0.28460(8) 0.11839(10) 0.0435(4) Uani 1 1 d . . .
C44 C -0.34092(18) 0.20628(14) 0.24518(16) 0.0345(5) Uani 1 1 d . . .
F44 F -0.39517(12) 0.23786(10) 0.29349(10) 0.0489(4) Uani 1 1 d . . .
C45 C -0.26400(17) 0.14835(15) 0.28155(14) 0.0342(5) Uani 1 1 d . . .
F45 F -0.24189(12) 0.12350(10) 0.36752(9) 0.0477(4) Uani 1 1 d . . .
C46 C -0.21082(16) 0.11401(13) 0.23004(14) 0.0293(4) Uani 1 1 d . . .
F46 F -0.13911(10) 0.05586(9) 0.27184(8) 0.0403(3) Uani 1 1 d . . .
Cl5 Cl 0.01041(4) 0.20534(4) 0.25086(4) 0.03385(14) Uani 1 1 d . . .
Cl6 Cl 0.13274(4) 0.35460(3) 0.15616(4) 0.03770(14) Uani 1 1 d . . .
C71 C 0.25281(15) 0.18565(13) 0.22929(14) 0.0259(4) Uani 1 1 d . . .
C72 C 0.19280(15) 0.11257(13) 0.22823(15) 0.0292(4) Uani 1 1 d . . .
H72 H 0.1818 0.0897 0.2780 0.035 Uiso 1 1 calc R . .
C73 C 0.15269(16) 0.08019(13) 0.14071(15) 0.0324(5) Uani 1 1 d . . .
H73 H 0.1090 0.0340 0.1223 0.039 Uiso 1 1 calc R . .
C74 C 0.19084(16) 0.13077(14) 0.08511(15) 0.0323(5) Uani 1 1 d . . .
H74 H 0.1784 0.1226 0.0243 0.039 Uiso 1 1 calc R . .
C75 C 0.25068(15) 0.19528(14) 0.13895(14) 0.0279(4) Uani 1 1 d . . .
H75 H 0.2838 0.2377 0.1191 0.033 Uiso 1 1 calc R . .
Si7 Si 0.33943(4) 0.24173(4) 0.33384(4) 0.02798(14) Uani 1 1 d . . .
C76 C 0.26390(19) 0.26943(16) 0.40703(16) 0.0377(5) Uani 1 1 d . . .
H76A H 0.2347 0.2193 0.4220 0.057 Uiso 1 1 calc R . .
H76B H 0.2094 0.3076 0.3757 0.057 Uiso 1 1 calc R . .
H76C H 0.3088 0.2956 0.4610 0.057 Uiso 1 1 calc R . .
C77 C 0.39844(18) 0.33602(14) 0.30149(16) 0.0365(5) Uani 1 1 d . . .
H77A H 0.4366 0.3191 0.2641 0.055 Uiso 1 1 calc R . .
H77B H 0.4443 0.3629 0.3546 0.055 Uiso 1 1 calc R . .
H77C H 0.3449 0.3746 0.2691 0.055 Uiso 1 1 calc R . .
C78 C 0.43961(18) 0.16093(16) 0.38907(16) 0.0396(5) Uani 1 1 d . . .
H78A H 0.4073 0.1130 0.4050 0.059 Uiso 1 1 calc R . .
H78B H 0.4896 0.1844 0.4422 0.059 Uiso 1 1 calc R . .
H78C H 0.4735 0.1438 0.3484 0.059 Uiso 1 1 calc R . .
C81 C 0.27478(19) 0.49674(16) -0.01967(16) 0.0400(5) Uani 1 1 d . . .
C82 C 0.29405(19) 0.55061(15) -0.08030(17) 0.0397(5) Uani 1 1 d . . .
H82 H 0.3617 0.5669 -0.0713 0.048 Uiso 1 1 calc R . .
C83 C 0.2139(2) 0.58081(15) -0.15447(18) 0.0454(6) Uani 1 1 d . . .
H83 H 0.2279 0.6165 -0.1951 0.054 Uiso 1 1 calc R . .
C84 C 0.1123(2) 0.55721(18) -0.16753(18) 0.0521(7) Uani 1 1 d . . .
H84 H 0.0581 0.5776 -0.2167 0.062 Uiso 1 1 calc R . .
C85 C 0.0926(2) 0.50388(18) -0.1076(2) 0.0536(7) Uani 1 1 d . . .
H85 H 0.0250 0.4881 -0.1161 0.064 Uiso 1 1 calc R . .
C86 C 0.1730(2) 0.47338(17) -0.03455(19) 0.0483(6) Uani 1 1 d . . .
H86 H 0.1587 0.4367 0.0052 0.058 Uiso 1 1 calc R . .
C87 C 0.3616(2) 0.4645(2) 0.06165(18) 0.0588(8) Uani 1 1 d . . .
H87A H 0.3694 0.4050 0.0558 0.088 Uiso 1 1 calc R . .
H87B H 0.3457 0.4755 0.1148 0.088 Uiso 1 1 calc R . .
H87C H 0.4248 0.4925 0.0660 0.088 Uiso 1 1 calc R . .

loop_
_atom_site_aniso_label
_atom_site_aniso_U_11
_atom_site_aniso_U_22
_atom_site_aniso_U_33
_atom_site_aniso_U_23
_atom_site_aniso_U_13
_atom_site_aniso_U_12
Nb 0.02026(12) 0.02502(13) 0.02469(12) -0.00262(6) 0.00828(8) -0.00093(6)
B 0.0222(11) 0.0251(11) 0.0240(11) -0.0002(9) 0.0054(9) 0.0019(8)
C11 0.0182(9) 0.0305(10) 0.0202(9) -0.0032(8) 0.0027(8) -0.0003(7)
C12 0.0214(10) 0.0298(11) 0.0283(11) -0.0001(8) 0.0047(8) 0.0018(8)
C13 0.0276(11) 0.0342(12) 0.0318(12) 0.0095(9) 0.0026(9) -0.0007(8)
C14 0.0263(11) 0.0504(14) 0.0239(11) 0.0038(9) 0.0089(9) -0.0042(9)
C15 0.0238(10) 0.0369(11) 0.0222(10) -0.0062(8) 0.0047(8) -0.0021(8)
Cl2 0.0254(3) 0.0289(3) 0.0326(3) 0.0008(2) 0.0061(2) 0.00329(19)
C31 0.0218(10) 0.0253(10) 0.0265(10) -0.0024(8) 0.0082(8) 0.0015(7)
C32 0.0244(10) 0.0287(10) 0.0248(10) -0.0002(8) 0.0081(8) 0.0008(8)
F32 0.0343(7) 0.0372(7) 0.0283(6) 0.0032(5) 0.0087(5) -0.0084(5)
C33 0.0252(10) 0.0280(11) 0.0367(12) -0.0011(9) 0.0110(9) -0.0026(8)
F33 0.0330(7) 0.0398(7) 0.0432(8) -0.0016(6) 0.0107(6) -0.0139(5)
C34 0.0232(10) 0.0327(11) 0.0318(11) -0.0079(9) 0.0036(9) -0.0005(8)
F34 0.0324(7) 0.0529(8) 0.0353(7) -0.0121(6) 0.0009(6) -0.0125(6)
C35 0.0278(11) 0.0363(12) 0.0236(10) -0.0010(8) 0.0065(8) 0.0024(8)
F35 0.0418(8) 0.0608(9) 0.0230(6) -0.0003(6) 0.0059(6) -0.0095(6)
C36 0.0239(10) 0.0262(10) 0.0285(10) -0.0003(8) 0.0098(8) 0.0010(8)
F36 0.0317(7) 0.0445(7) 0.0273(6) 0.0035(5) 0.0081(5) -0.0097(5)
C41 0.0219(10) 0.0273(10) 0.0243(10) -0.0017(8) 0.0069(8) -0.0037(7)
C42 0.0253(10) 0.0292(10) 0.0252(10) -0.0028(8) 0.0090(8) -0.0043(8)
F42 0.0318(7) 0.0372(7) 0.0265(6) 0.0030(5) 0.0080(5) 0.0082(5)
C43 0.0249(11) 0.0339(11) 0.0370(12) -0.0046(9) 0.0115(9) -0.0004(8)
F43 0.0372(8) 0.0432(9) 0.0529(9) -0.0025(6) 0.0194(7) 0.0121(6)
C44 0.0317(12) 0.0402(13) 0.0384(13) -0.0114(9) 0.0209(10) -0.0087(9)
F44 0.0493(9) 0.0603(9) 0.0511(9) -0.0142(7) 0.0351(7) -0.0044(7)
C45 0.0318(12) 0.0468(13) 0.0251(11) -0.0030(9) 0.0112(9) -0.0125(9)
F45 0.0528(9) 0.0675(10) 0.0269(7) 0.0019(6) 0.0191(6) -0.0088(7)
C46 0.0230(10) 0.0351(11) 0.0270(11) 0.0004(9) 0.0053(8) -0.0032(8)
F46 0.0365(7) 0.0498(8) 0.0309(7) 0.0104(6) 0.0072(6) 0.0074(6)
Cl5 0.0253(3) 0.0511(3) 0.0267(3) -0.0059(2) 0.0110(2) -0.0043(2)
Cl6 0.0299(3) 0.0264(3) 0.0524(3) -0.0032(2) 0.0089(2) -0.0031(2)
C71 0.0201(10) 0.0280(10) 0.0295(11) -0.0007(8) 0.0086(8) 0.0032(8)
C72 0.0236(10) 0.0248(10) 0.0367(12) 0.0036(9) 0.0075(9) 0.0027(8)
C73 0.0232(10) 0.0254(11) 0.0437(13) -0.0074(9) 0.0057(9) 0.0032(8)
C74 0.0231(10) 0.0415(12) 0.0320(11) -0.0105(9) 0.0091(9) 0.0050(9)
C75 0.0183(10) 0.0368(11) 0.0313(11) -0.0027(9) 0.0120(8) 0.0015(8)
Si7 0.0245(3) 0.0339(3) 0.0258(3) -0.0046(2) 0.0092(2) -0.0046(2)
C76 0.0375(13) 0.0455(13) 0.0336(12) -0.0091(10) 0.0166(10) -0.0082(10)
C77 0.0333(12) 0.0390(13) 0.0390(13) -0.0079(10) 0.0148(10) -0.0071(9)
C78 0.0318(12) 0.0476(14) 0.0350(12) 0.0003(10) 0.0062(10) -0.0037(10)
C81 0.0367(13) 0.0463(14) 0.0353(12) -0.0089(10) 0.0103(10) 0.0015(10)
C82 0.0344(12) 0.0406(13) 0.0449(14) -0.0117(11) 0.0149(11) -0.0057(10)
C83 0.0621(17) 0.0329(13) 0.0417(14) -0.0041(10) 0.0189(12) 0.0077(11)
C84 0.0462(15) 0.0503(15) 0.0447(15) -0.0207(12) -0.0029(12) 0.0152(12)
C85 0.0316(14) 0.0565(17) 0.0693(19) -0.0228(15) 0.0134(13) -0.0052(12)
C86 0.0469(15) 0.0487(15) 0.0544(16) -0.0060(12) 0.0240(13) -0.0077(12)
C87 0.0552(18) 0.071(2) 0.0415(15) -0.0006(14) 0.0061(13) 0.0088(15)

loop_
_atom_type_symbol
_atom_type_description
_atom_type_scat_dispersion_real
_atom_type_scat_dispersion_imag
_atom_type_scat_source
C C 0.0033 0.0016 'International Tables Vol C Tables 4.2.6.8 and 6.1.1.4'
H H 0.0000 0.0000 'International Tables Vol C Tables 4.2.6.8 and 6.1.1.4'
B B 0.0013 0.0007 'International Tables Vol C Tables 4.2.6.8 and 6.1.1.4'
F F 0.0171 0.0103 'International Tables Vol C Tables 4.2.6.8 and 6.1.1.4'
Si Si 0.0817 0.0704 'International Tables Vol C Tables 4.2.6.8 and 6.1.1.4'
Cl Cl 0.1484 0.1585 'International Tables Vol C Tables 4.2.6.8 and 6.1.1.4'
Nb Nb -2.0727 0.6215 'International Tables Vol C Tables 4.2.6.8 and 6.1.1.4'

loop_
_geom_angle_atom_site_label_1
_geom_angle_atom_site_label_2
_geom_angle_atom_site_label_3
_geom_angle
_geom_angle_site_symmetry_1
_geom_angle_site_symmetry_3
_geom_angle_publ_flag
Cl5 Nb Cl6 97.47(2) . . ?
Cl5 Nb C14 136.98(6) . . ?
Cl6 Nb C14 96.12(6) . . ?
Cl5 Nb C73 100.62(6) . . ?
Cl6 Nb C73 134.82(5) . . ?
C14 Nb C73 98.09(8) . . ?
Cl5 Nb C15 114.01(5) . . ?
Cl6 Nb C15 130.02(6) . . ?
C14 Nb C15 34.82(7) . . ?
C73 Nb C15 77.91(7) . . ?
Cl5 Nb C74 133.50(6) . . ?
Cl6 Nb C74 109.63(6) . . ?
C14 Nb C74 77.90(8) . . ?
C73 Nb C74 34.53(8) . . ?
C15 Nb C74 76.15(7) . . ?
Cl5 Nb C75 126.71(5) . . ?
Cl6 Nb C75 79.66(5) . . ?
C14 Nb C75 95.83(8) . . ?
C73 Nb C75 56.39(7) . . ?
C15 Nb C75 107.07(7) . . ?
C74 Nb C75 33.65(7) . . ?
Cl5 Nb C72 78.84(6) . . ?
Cl6 Nb C72 113.42(5) . . ?
C14 Nb C72 130.95(8) . . ?
C73 Nb C72 33.72(7) . . ?
C15 Nb C72 110.19(7) . . ?
C74 Nb C72 56.08(8) . . ?
C75 Nb C72 55.50(7) . . ?
Cl5 Nb C13 112.10(6) . . ?
Cl6 Nb C13 76.63(5) . . ?
C14 Nb C13 34.00(8) . . ?
C73 Nb C13 131.18(8) . . ?
C15 Nb C13 56.30(8) . . ?
C74 Nb C13 110.55(8) . . ?
C75 Nb C13 118.57(8) . . ?
C72 Nb C13 164.79(8) . . ?
Cl5 Nb C12 82.14(5) . . ?
Cl6 Nb C12 94.48(5) . . ?
C14 Nb C12 56.21(8) . . ?
C73 Nb C12 128.73(7) . . ?
C15 Nb C12 55.60(7) . . ?
C74 Nb C12 130.27(7) . . ?
C75 Nb C12 150.94(7) . . ?
C72 Nb C12 147.87(7) . . ?
C13 Nb C12 33.36(7) . . ?
Cl5 Nb C71 92.80(5) . . ?
Cl6 Nb C71 81.48(5) . . ?
C14 Nb C71 129.58(7) . . ?
C73 Nb C71 56.71(7) . . ?
C15 Nb C71 131.18(7) . . ?
C74 Nb C71 56.61(7) . . ?
C75 Nb C71 33.92(7) . . ?
C72 Nb C71 33.61(7) . . ?
C13 Nb C71 148.54(7) . . ?
C12 Nb C71 173.09(7) . . ?
Cl5 Nb C11 82.69(5) . . ?
Cl6 Nb C11 127.76(5) . . ?
C14 Nb C11 57.11(7) . . ?
C73 Nb C11 95.55(7) . . ?
C15 Nb C11 33.77(7) . . ?
C74 Nb C11 106.94(7) . . ?
C75 Nb C11 139.92(7) . . ?
C72 Nb C11 117.71(7) . . ?
C13 Nb C11 56.07(7) . . ?
C12 Nb C11 33.47(7) . . ?
C71 Nb C11 150.72(7) . . ?
C11 B C41 112.71(16) . . ?
C11 B C31 112.76(16) . . ?
C41 B C31 107.14(16) . . ?
C11 B Cl2 106.42(14) . . ?
C41 B Cl2 114.29(14) . . ?
C31 B Cl2 103.25(13) . . ?
C15 C11 C12 105.24(18) . . ?
C15 C11 B 126.59(18) . . ?
C12 C11 B 127.79(18) . . ?
C15 C11 Nb 69.11(11) . . ?
C12 C11 Nb 72.09(10) . . ?
B C11 Nb 128.49(13) . . ?
C13 C12 C11 109.82(19) . . ?
C13 C12 Nb 72.51(12) . . ?
C11 C12 Nb 74.44(11) . . ?
C13 C12 H12 125.1 . . ?
C11 C12 H12 125.1 . . ?
Nb C12 H12 119.7 . . ?
C12 C13 C14 108.00(19) . . ?
C12 C13 Nb 74.13(12) . . ?
C14 C13 Nb 70.33(12) . . ?
C12 C13 H13 126.0 . . ?
C14 C13 H13 126.0 . . ?
Nb C13 H13 121.3 . . ?
C13 C14 C15 107.1(2) . . ?
C13 C14 Nb 75.67(13) . . ?
C15 C14 Nb 73.22(12) . . ?
C13 C14 H14 126.5 . . ?
C15 C14 H14 126.5 . . ?
Nb C14 H14 116.8 . . ?
C11 C15 C14 109.77(19) . . ?
C11 C15 Nb 77.12(11) . . ?
C14 C15 Nb 71.97(12) . . ?
C11 C15 H15 125.1 . . ?
C14 C15 H15 125.1 . . ?
Nb C15 H15 117.6 . . ?
C36 C31 C32 113.56(18) . . ?
C36 C31 B 127.89(18) . . ?
C32 C31 B 118.55(18) . . ?
F32 C32 C33 115.81(18) . . ?
F32 C32 C31 119.85(17) . . ?
C33 C32 C31 124.34(19) . . ?
F33 C33 C32 120.42(19) . . ?
F33 C33 C34 120.16(18) . . ?
C32 C33 C34 119.42(19) . . ?
F34 C34 C35 120.6(2) . . ?
F34 C34 C33 120.3(2) . . ?
C35 C34 C33 119.04(19) . . ?
F35 C35 C34 119.56(18) . . ?
F35 C35 C36 120.53(19) . . ?
C34 C35 C36 119.92(19) . . ?
F36 C36 C35 115.72(18) . . ?
F36 C36 C31 120.57(17) . . ?
C35 C36 C31 123.71(19) . . ?
C42 C41 C46 113.13(19) . . ?
C42 C41 B 118.29(17) . . ?
C46 C41 B 128.44(18) . . ?
F42 C42 C43 115.71(19) . . ?
F42 C42 C41 119.30(18) . . ?
C43 C42 C41 125.0(2) . . ?
F43 C43 C44 119.7(2) . . ?
F43 C43 C42 121.1(2) . . ?
C44 C43 C42 119.2(2) . . ?
F44 C44 C45 120.9(2) . . ?
F44 C44 C43 120.4(2) . . ?
C45 C44 C43 118.6(2) . . ?
F45 C45 C44 119.4(2) . . ?
F45 C45 C46 120.2(2) . . ?
C44 C45 C46 120.4(2) . . ?
F46 C46 C45 115.31(19) . . ?
F46 C46 C41 121.06(19) . . ?
C45 C46 C41 123.6(2) . . ?
C72 C71 C75 105.49(18) . . ?
C72 C71 Si7 125.46(16) . . ?
C75 C71 Si7 127.82(16) . . ?
C72 C71 Nb 72.05(11) . . ?
C75 C71 Nb 71.64(11) . . ?
Si7 C71 Nb 130.67(10) . . ?
C73 C72 C71 109.73(19) . . ?
C73 C72 Nb 70.86(11) . . ?
C71 C72 Nb 74.34(11) . . ?
C73 C72 H72 125.1 . . ?
C71 C72 H72 125.1 . . ?
Nb C72 H72 121.3 . . ?
C72 C73 C74 107.74(19) . . ?
C72 C73 Nb 75.42(11) . . ?
C74 C73 Nb 73.69(12) . . ?
C72 C73 H73 126.1 . . ?
C74 C73 H73 126.1 . . ?
Nb C73 H73 116.9 . . ?
C75 C74 C73 107.46(19) . . ?
C75 C74 Nb 74.21(12) . . ?
C73 C74 Nb 71.79(12) . . ?
C75 C74 H74 126.3 . . ?
C73 C74 H74 126.3 . . ?
Nb C74 H74 119.6 . . ?
C74 C75 C71 109.5(2) . . ?
C74 C75 Nb 72.14(11) . . ?
C71 C75 Nb 74.44(11) . . ?
C74 C75 H75 125.2 . . ?
C71 C75 H75 125.2 . . ?
Nb C75 H75 119.9 . . ?
C77 Si7 C76 112.08(11) . . ?
C77 Si7 C78 111.10(11) . . ?
C76 Si7 C78 110.65(12) . . ?
C77 Si7 C71 109.82(10) . . ?
C76 Si7 C71 109.79(10) . . ?
C78 Si7 C71 103.02(10) . . ?
Si7 C76 H76A 109.5 . . ?
Si7 C76 H76B 109.5 . . ?
H76A C76 H76B 109.5 . . ?
Si7 C76 H76C 109.5 . . ?
H76A C76 H76C 109.5 . . ?
H76B C76 H76C 109.5 . . ?
Si7 C77 H77A 109.5 . . ?
Si7 C77 H77B 109.5 . . ?
H77A C77 H77B 109.5 . . ?
Si7 C77 H77C 109.5 . . ?
H77A C77 H77C 109.5 . . ?
H77B C77 H77C 109.5 . . ?
Si7 C78 H78A 109.5 . . ?
Si7 C78 H78B 109.5 . . ?
H78A C78 H78B 109.5 . . ?
Si7 C78 H78C 109.5 . . ?
H78A C78 H78C 109.5 . . ?
H78B C78 H78C 109.5 . . ?
C82 C81 C86 118.4(2) . . ?
C82 C81 C87 121.2(2) . . ?
C86 C81 C87 120.4(3) . . ?
C81 C82 C83 121.0(2) . . ?
C81 C82 H82 119.5 . . ?
C83 C82 H82 119.5 . . ?
C82 C83 C84 119.6(3) . . ?
C82 C83 H83 120.2 . . ?
C84 C83 H83 120.2 . . ?
C85 C84 C83 119.7(2) . . ?
C85 C84 H84 120.2 . . ?
C83 C84 H84 120.2 . . ?
C84 C85 C86 120.3(3) . . ?
C84 C85 H85 119.8 . . ?
C86 C85 H85 119.8 . . ?
C85 C86 C81 121.0(3) . . ?
C85 C86 H86 119.5 . . ?
C81 C86 H86 119.5 . . ?
C81 C87 H87A 109.5 . . ?
C81 C87 H87B 109.5 . . ?
H87A C87 H87B 109.5 . . ?
C81 C87 H87C 109.5 . . ?
H87A C87 H87C 109.5 . . ?
H87B C87 H87C 109.5 . . ?

loop_
_geom_bond_atom_site_label_1
_geom_bond_atom_site_label_2
_geom_bond_distance
_geom_bond_site_symmetry_2
_geom_bond_publ_flag
Nb Cl5 2.3479(6) . ?
Nb Cl6 2.3588(5) . ?
Nb C14 2.377(2) . ?
Nb C73 2.387(2) . ?
Nb C15 2.393(2) . ?
Nb C74 2.412(2) . ?
Nb C75 2.4386(19) . ?
Nb C72 2.445(2) . ?
Nb C13 2.446(2) . ?
Nb C12 2.467(2) . ?
Nb C71 2.4753(19) . ?
Nb C11 2.4974(19) . ?
B C11 1.635(3) . ?
B C41 1.642(3) . ?
B C31 1.653(3) . ?
B Cl2 1.930(2) . ?
C11 C15 1.424(3) . ?
C11 C12 1.430(3) . ?
C12 C13 1.410(3) . ?
C12 H12 0.9300 . ?
C13 C14 1.412(3) . ?
C13 H13 0.9300 . ?
C14 C15 1.427(3) . ?
C14 H14 0.9300 . ?
C15 H15 0.9300 . ?
C31 C36 1.392(3) . ?
C31 C32 1.400(3) . ?
C32 F32 1.357(2) . ?
C32 C33 1.376(3) . ?
C33 F33 1.354(2) . ?
C33 C34 1.380(3) . ?
C34 F34 1.345(2) . ?
C34 C35 1.376(3) . ?
C35 F35 1.350(2) . ?
C35 C36 1.385(3) . ?
C36 F36 1.359(2) . ?
C41 C42 1.387(3) . ?
C41 C46 1.399(3) . ?
C42 F42 1.364(2) . ?
C42 C43 1.386(3) . ?
C43 F43 1.351(3) . ?
C43 C44 1.382(3) . ?
C44 F44 1.343(3) . ?
C44 C45 1.371(3) . ?
C45 F45 1.351(3) . ?
C45 C46 1.388(3) . ?
C46 F46 1.347(2) . ?
C71 C72 1.423(3) . ?
C71 C75 1.434(3) . ?
C71 Si7 1.896(2) . ?
C72 C73 1.403(3) . ?
C72 H72 0.9300 . ?
C73 C74 1.424(3) . ?
C73 H73 0.9300 . ?
C74 C75 1.404(3) . ?
C74 H74 0.9300 . ?
C75 H75 0.9300 . ?
Si7 C77 1.862(2) . ?
Si7 C76 1.866(2) . ?
Si7 C78 1.866(2) . ?
C76 H76A 0.9600 . ?
C76 H76B 0.9600 . ?
C76 H76C 0.9600 . ?
C77 H77A 0.9600 . ?
C77 H77B 0.9600 . ?
C77 H77C 0.9600 . ?
C78 H78A 0.9600 . ?
C78 H78B 0.9600 . ?
C78 H78C 0.9600 . ?
C81 C82 1.382(4) . ?
C81 C86 1.391(4) . ?
C81 C87 1.512(3) . ?
C82 C83 1.390(4) . ?
C82 H82 0.9300 . ?
C83 C84 1.395(4) . ?
C83 H83 0.9300 . ?
C84 C85 1.371(4) . ?
C84 H84 0.9300 . ?
C85 C86 1.383(4) . ?
C85 H85 0.9300 . ?
C86 H86 0.9300 . ?
C87 H87A 0.9600 . ?
C87 H87B 0.9600 . ?
C87 H87C 0.9600 . ?

loop_
_geom_torsion_atom_site_label_1
_geom_torsion_atom_site_label_2
_geom_torsion_atom_site_label_3
_geom_torsion_atom_site_label_4
_geom_torsion
_geom_torsion_site_symmetry_1
_geom_torsion_site_symmetry_2
_geom_torsion_site_symmetry_3
_geom_torsion_site_symmetry_4
_geom_torsion_publ_flag
C41 B C11 C15 168.33(18) . . . . ?
C31 B C11 C15 -70.2(2) . . . . ?
Cl2 B C11 C15 42.3(2) . . . . ?
C41 B C11 C12 -19.8(3) . . . . ?
C31 B C11 C12 101.6(2) . . . . ?
Cl2 B C11 C12 -145.88(17) . . . . ?
C41 B C11 Nb 77.0(2) . . . . ?
C31 B C11 Nb -161.52(13) . . . . ?
Cl2 B C11 Nb -49.0(2) . . . . ?
Cl5 Nb C11 C15 -158.44(12) . . . . ?
Cl6 Nb C11 C15 107.75(12) . . . . ?
C14 Nb C11 C15 37.65(13) . . . . ?
C73 Nb C11 C15 -58.41(13) . . . . ?
C74 Nb C11 C15 -25.10(14) . . . . ?
C75 Nb C11 C15 -16.86(18) . . . . ?
C72 Nb C11 C15 -85.17(14) . . . . ?
C13 Nb C11 C15 78.64(14) . . . . ?
C12 Nb C11 C15 114.77(18) . . . . ?
C71 Nb C11 C15 -75.81(18) . . . . ?
Cl5 Nb C11 C12 86.79(11) . . . . ?
Cl6 Nb C11 C12 -7.02(14) . . . . ?
C14 Nb C11 C12 -77.12(13) . . . . ?
C73 Nb C11 C12 -173.18(12) . . . . ?
C15 Nb C11 C12 -114.77(18) . . . . ?
C74 Nb C11 C12 -139.87(12) . . . . ?
C75 Nb C11 C12 -131.63(13) . . . . ?
C72 Nb C11 C12 160.07(12) . . . . ?
C13 Nb C11 C12 -36.13(12) . . . . ?
C71 Nb C11 C12 169.42(14) . . . . ?
Cl5 Nb C11 B -37.67(16) . . . . ?
Cl6 Nb C11 B -131.48(15) . . . . ?
C14 Nb C11 B 158.4(2) . . . . ?
C73 Nb C11 B 62.36(18) . . . . ?
C15 Nb C11 B 120.8(2) . . . . ?
C74 Nb C11 B 95.68(17) . . . . ?
C75 Nb C11 B 103.92(18) . . . . ?
C72 Nb C11 B 35.61(19) . . . . ?
C13 Nb C11 B -160.6(2) . . . . ?
C12 Nb C11 B -124.5(2) . . . . ?
C71 Nb C11 B 45.0(2) . . . . ?
C15 C11 C12 C13 2.9(2) . . . . ?
B C11 C12 C13 -170.35(18) . . . . ?
Nb C11 C12 C13 64.40(14) . . . . ?
C15 C11 C12 Nb -61.55(13) . . . . ?
B C11 C12 Nb 125.25(19) . . . . ?
Cl5 Nb C12 C13 154.20(13) . . . . ?
Cl6 Nb C12 C13 57.26(13) . . . . ?
C14 Nb C12 C13 -37.11(13) . . . . ?
C73 Nb C12 C13 -108.46(14) . . . . ?
C15 Nb C12 C13 -79.46(14) . . . . ?
C74 Nb C12 C13 -63.26(16) . . . . ?
C75 Nb C12 C13 -19.5(2) . . . . ?
C72 Nb C12 C13 -151.76(15) . . . . ?
C71 Nb C12 C13 111.1(6) . . . . ?
C11 Nb C12 C13 -117.18(18) . . . . ?
Cl5 Nb C12 C11 -88.62(11) . . . . ?
Cl6 Nb C12 C11 174.44(11) . . . . ?
C14 Nb C12 C11 80.07(13) . . . . ?
C73 Nb C12 C11 8.72(16) . . . . ?
C15 Nb C12 C11 37.72(12) . . . . ?
C74 Nb C12 C11 53.91(15) . . . . ?
C75 Nb C12 C11 97.72(17) . . . . ?
C72 Nb C12 C11 -34.58(19) . . . . ?
C13 Nb C12 C11 117.18(18) . . . . ?
C71 Nb C12 C11 -131.7(5) . . . . ?
C11 C12 C13 C14 -3.0(2) . . . . ?
Nb C12 C13 C14 62.59(15) . . . . ?
C11 C12 C13 Nb -65.63(14) . . . . ?
Cl5 Nb C13 C12 -27.73(14) . . . . ?
Cl6 Nb C13 C12 -120.46(13) . . . . ?
C14 Nb C13 C12 116.29(19) . . . . ?
C73 Nb C13 C12 100.54(15) . . . . ?
C15 Nb C13 C12 77.17(13) . . . . ?
C74 Nb C13 C12 133.30(13) . . . . ?
C75 Nb C13 C12 169.38(12) . . . . ?
C72 Nb C13 C12 106.5(3) . . . . ?
C71 Nb C13 C12 -167.59(13) . . . . ?
C11 Nb C13 C12 36.25(12) . . . . ?
Cl5 Nb C13 C14 -144.02(12) . . . . ?
Cl6 Nb C13 C14 123.25(13) . . . . ?
C73 Nb C13 C14 -15.74(18) . . . . ?
C15 Nb C13 C14 -39.12(13) . . . . ?
C74 Nb C13 C14 17.01(15) . . . . ?
C75 Nb C13 C14 53.09(15) . . . . ?
C72 Nb C13 C14 -9.8(3) . . . . ?
C12 Nb C13 C14 -116.29(19) . . . . ?
C71 Nb C13 C14 76.12(19) . . . . ?
C11 Nb C13 C14 -80.04(14) . . . . ?
C12 C13 C14 C15 2.0(2) . . . . ?
Nb C13 C14 C15 67.03(14) . . . . ?
C12 C13 C14 Nb -65.07(15) . . . . ?
Cl5 Nb C14 C13 52.94(16) . . . . ?
Cl6 Nb C14 C13 -54.92(13) . . . . ?
C73 Nb C14 C13 168.09(13) . . . . ?
C15 Nb C14 C13 113.19(19) . . . . ?
C74 Nb C14 C13 -163.73(14) . . . . ?
C75 Nb C14 C13 -135.10(13) . . . . ?
C72 Nb C14 C13 176.61(12) . . . . ?
C12 Nb C14 C13 36.39(12) . . . . ?
C71 Nb C14 C13 -138.90(13) . . . . ?
C11 Nb C14 C13 76.70(13) . . . . ?
Cl5 Nb C14 C15 -60.25(16) . . . . ?
Cl6 Nb C14 C15 -168.10(12) . . . . ?
C73 Nb C14 C15 54.91(14) . . . . ?
C74 Nb C14 C15 83.08(14) . . . . ?
C75 Nb C14 C15 111.72(13) . . . . ?
C72 Nb C14 C15 63.42(16) . . . . ?
C13 Nb C14 C15 -113.19(19) . . . . ?
C12 Nb C14 C15 -76.79(13) . . . . ?
C71 Nb C14 C15 107.91(14) . . . . ?
C11 Nb C14 C15 -36.49(12) . . . . ?
C12 C11 C15 C14 -1.6(2) . . . . ?
B C11 C15 C14 171.70(18) . . . . ?
Nb C11 C15 C14 -65.19(14) . . . . ?
C12 C11 C15 Nb 63.57(13) . . . . ?
B C11 C15 Nb -123.12(18) . . . . ?
C13 C14 C15 C11 -0.2(2) . . . . ?
Nb C14 C15 C11 68.52(14) . . . . ?
C13 C14 C15 Nb -68.71(15) . . . . ?
Cl5 Nb C15 C11 23.51(13) . . . . ?
Cl6 Nb C15 C11 -100.54(12) . . . . ?
C14 Nb C15 C11 -116.06(19) . . . . ?
C73 Nb C15 C11 119.88(13) . . . . ?
C74 Nb C15 C11 155.30(14) . . . . ?
C75 Nb C15 C11 168.74(12) . . . . ?
C72 Nb C15 C11 109.97(12) . . . . ?
C13 Nb C15 C11 -77.90(13) . . . . ?
C12 Nb C15 C11 -37.37(12) . . . . ?
C71 Nb C15 C11 140.95(12) . . . . ?
Cl5 Nb C15 C14 139.58(12) . . . . ?
Cl6 Nb C15 C14 15.53(15) . . . . ?
C73 Nb C15 C14 -124.06(14) . . . . ?
C74 Nb C15 C14 -88.64(14) . . . . ?
C75 Nb C15 C14 -75.20(14) . . . . ?
C72 Nb C15 C14 -133.97(13) . . . . ?
C13 Nb C15 C14 38.16(13) . . . . ?
C12 Nb C15 C14 78.70(14) . . . . ?
C71 Nb C15 C14 -102.99(14) . . . . ?
C11 Nb C15 C14 116.06(19) . . . . ?
C11 B C31 C36 0.3(3) . . . . ?
C41 B C31 C36 124.9(2) . . . . ?
Cl2 B C31 C36 -114.1(2) . . . . ?
C11 B C31 C32 179.75(17) . . . . ?
C41 B C31 C32 -55.7(2) . . . . ?
Cl2 B C31 C32 65.3(2) . . . . ?
C36 C31 C32 F32 -178.98(17) . . . . ?
B C31 C32 F32 1.5(3) . . . . ?
C36 C31 C32 C33 1.1(3) . . . . ?
B C31 C32 C33 -178.41(19) . . . . ?
F32 C32 C33 F33 -0.5(3) . . . . ?
C31 C32 C33 F33 179.39(18) . . . . ?
F32 C32 C33 C34 179.39(18) . . . . ?
C31 C32 C33 C34 -0.7(3) . . . . ?
F33 C33 C34 F34 0.8(3) . . . . ?
C32 C33 C34 F34 -179.12(19) . . . . ?
F33 C33 C34 C35 179.60(19) . . . . ?
C32 C33 C34 C35 -0.3(3) . . . . ?
F34 C34 C35 F35 0.0(3) . . . . ?
C33 C34 C35 F35 -178.80(19) . . . . ?
F34 C34 C35 C36 179.61(19) . . . . ?
C33 C34 C35 C36 0.8(3) . . . . ?
F35 C35 C36 F36 -0.9(3) . . . . ?
C34 C35 C36 F36 179.48(18) . . . . ?
F35 C35 C36 C31 179.27(18) . . . . ?
C34 C35 C36 C31 -0.4(3) . . . . ?
C32 C31 C36 F36 179.60(18) . . . . ?
B C31 C36 F36 -0.9(3) . . . . ?
C32 C31 C36 C35 -0.6(3) . . . . ?
B C31 C36 C35 178.9(2) . . . . ?
C11 B C41 C42 70.5(2) . . . . ?
C31 B C41 C42 -54.2(2) . . . . ?
Cl2 B C41 C42 -167.88(15) . . . . ?
C11 B C41 C46 -114.0(2) . . . . ?
C31 B C41 C46 121.4(2) . . . . ?
Cl2 B C41 C46 7.7(3) . . . . ?
C46 C41 C42 F42 -179.30(17) . . . . ?
B C41 C42 F42 -3.1(3) . . . . ?
C46 C41 C42 C43 -0.2(3) . . . . ?
B C41 C42 C43 176.00(19) . . . . ?
F42 C42 C43 F43 2.1(3) . . . . ?
C41 C42 C43 F43 -176.96(19) . . . . ?
F42 C42 C43 C44 179.74(18) . . . . ?
C41 C42 C43 C44 0.6(3) . . . . ?
F43 C43 C44 F44 -1.0(3) . . . . ?
C42 C43 C44 F44 -178.59(19) . . . . ?
F43 C43 C44 C45 177.42(19) . . . . ?
C42 C43 C44 C45 -0.2(3) . . . . ?
F44 C44 C45 F45 -0.7(3) . . . . ?
C43 C44 C45 F45 -179.10(19) . . . . ?
F44 C44 C45 C46 177.81(19) . . . . ?
C43 C44 C45 C46 -0.6(3) . . . . ?
F45 C45 C46 F46 0.5(3) . . . . ?
C44 C45 C46 F46 -178.04(19) . . . . ?
F45 C45 C46 C41 179.54(19) . . . . ?
C44 C45 C46 C41 1.0(3) . . . . ?
C42 C41 C46 F46 178.41(18) . . . . ?
B C41 C46 F46 2.6(3) . . . . ?
C42 C41 C46 C45 -0.6(3) . . . . ?
B C41 C46 C45 -176.36(19) . . . . ?
Cl5 Nb C71 C72 64.94(12) . . . . ?
Cl6 Nb C71 C72 162.09(12) . . . . ?
C14 Nb C71 C72 -107.00(14) . . . . ?
C73 Nb C71 C72 -35.93(13) . . . . ?
C15 Nb C71 C72 -60.80(15) . . . . ?
C74 Nb C71 C72 -77.54(14) . . . . ?
C75 Nb C71 C72 -113.79(18) . . . . ?
C13 Nb C71 C72 -151.78(15) . . . . ?
C12 Nb C71 C72 107.6(6) . . . . ?
C11 Nb C71 C72 -15.1(2) . . . . ?
Cl5 Nb C71 C75 178.73(12) . . . . ?
Cl6 Nb C71 C75 -84.13(12) . . . . ?
C14 Nb C71 C75 6.79(16) . . . . ?
C73 Nb C71 C75 77.86(14) . . . . ?
C15 Nb C71 C75 52.99(16) . . . . ?
C74 Nb C71 C75 36.25(13) . . . . ?
C72 Nb C71 C75 113.79(18) . . . . ?
C13 Nb C71 C75 -38.0(2) . . . . ?
C12 Nb C71 C75 -138.6(5) . . . . ?
C11 Nb C71 C75 98.72(16) . . . . ?
Cl5 Nb C71 Si7 -56.76(13) . . . . ?
Cl6 Nb C71 Si7 40.38(12) . . . . ?
C14 Nb C71 Si7 131.30(13) . . . . ?
C73 Nb C71 Si7 -157.63(17) . . . . ?
C15 Nb C71 Si7 177.50(11) . . . . ?
C74 Nb C71 Si7 160.75(17) . . . . ?
C75 Nb C71 Si7 124.5(2) . . . . ?
C72 Nb C71 Si7 -121.7(2) . . . . ?
C13 Nb C71 Si7 86.52(19) . . . . ?
C12 Nb C71 Si7 -14.1(7) . . . . ?
C11 Nb C71 Si7 -136.77(13) . . . . ?
C75 C71 C72 C73 -1.8(2) . . . . ?
Si7 C71 C72 C73 -169.92(15) . . . . ?
Nb C71 C72 C73 62.47(14) . . . . ?
C75 C71 C72 Nb -64.31(13) . . . . ?
Si7 C71 C72 Nb 127.61(15) . . . . ?
Cl5 Nb C72 C73 129.33(13) . . . . ?
Cl6 Nb C72 C73 -137.28(12) . . . . ?
C14 Nb C72 C73 -15.30(17) . . . . ?
C15 Nb C72 C73 17.65(15) . . . . ?
C74 Nb C72 C73 -38.66(13) . . . . ?
C75 Nb C72 C73 -79.63(14) . . . . ?
C13 Nb C72 C73 -8.1(3) . . . . ?
C12 Nb C72 C73 74.52(19) . . . . ?
C71 Nb C72 C73 -117.92(19) . . . . ?
C11 Nb C72 C73 53.82(15) . . . . ?
Cl5 Nb C72 C71 -112.74(12) . . . . ?
Cl6 Nb C72 C71 -19.36(13) . . . . ?
C14 Nb C72 C71 102.62(14) . . . . ?
C73 Nb C72 C71 117.92(19) . . . . ?
C15 Nb C72 C71 135.58(12) . . . . ?
C74 Nb C72 C71 79.26(13) . . . . ?
C75 Nb C72 C71 38.29(12) . . . . ?
C13 Nb C72 C71 109.9(3) . . . . ?
C12 Nb C72 C71 -167.55(13) . . . . ?
C11 Nb C72 C71 171.74(11) . . . . ?
C71 C72 C73 C74 2.5(2) . . . . ?
Nb C72 C73 C74 67.17(14) . . . . ?
C71 C72 C73 Nb -64.67(14) . . . . ?
Cl5 Nb C73 C72 -50.54(13) . . . . ?
Cl6 Nb C73 C72 61.35(16) . . . . ?
C14 Nb C73 C72 168.38(13) . . . . ?
C15 Nb C73 C72 -163.08(14) . . . . ?
C74 Nb C73 C72 113.85(18) . . . . ?
C75 Nb C73 C72 76.73(13) . . . . ?
C13 Nb C73 C72 177.20(12) . . . . ?
C12 Nb C73 C72 -138.93(12) . . . . ?
C71 Nb C73 C72 35.81(12) . . . . ?
C11 Nb C73 C72 -134.11(13) . . . . ?
Cl5 Nb C73 C74 -164.39(11) . . . . ?
Cl6 Nb C73 C74 -52.50(15) . . . . ?
C14 Nb C73 C74 54.54(13) . . . . ?
C15 Nb C73 C74 83.08(13) . . . . ?
C75 Nb C73 C74 -37.11(12) . . . . ?
C72 Nb C73 C74 -113.85(18) . . . . ?
C13 Nb C73 C74 63.35(15) . . . . ?
C12 Nb C73 C74 107.22(13) . . . . ?
C71 Nb C73 C74 -78.04(13) . . . . ?
C11 Nb C73 C74 112.04(12) . . . . ?
C72 C73 C74 C75 -2.2(2) . . . . ?
Nb C73 C74 C75 66.19(14) . . . . ?
C72 C73 C74 Nb -68.34(14) . . . . ?
Cl5 Nb C74 C75 -93.53(14) . . . . ?
Cl6 Nb C74 C75 28.39(14) . . . . ?
C14 Nb C74 C75 120.64(15) . . . . ?
C73 Nb C74 C75 -114.92(19) . . . . ?
C15 Nb C74 C75 156.36(15) . . . . ?
C72 Nb C74 C75 -77.19(14) . . . . ?
C13 Nb C74 C75 111.01(14) . . . . ?
C12 Nb C74 C75 142.65(13) . . . . ?
C71 Nb C74 C75 -36.55(13) . . . . ?
C11 Nb C74 C75 170.41(13) . . . . ?
Cl5 Nb C74 C73 21.39(15) . . . . ?
Cl6 Nb C74 C73 143.31(11) . . . . ?
C14 Nb C74 C73 -124.44(13) . . . . ?
C15 Nb C74 C73 -88.72(13) . . . . ?
C75 Nb C74 C73 114.92(19) . . . . ?
C72 Nb C74 C73 37.73(12) . . . . ?
C13 Nb C74 C73 -134.07(12) . . . . ?
C12 Nb C74 C73 -102.43(14) . . . . ?
C71 Nb C74 C73 78.37(13) . . . . ?
C11 Nb C74 C73 -74.67(13) . . . . ?
C73 C74 C75 C71 1.0(2) . . . . ?
Nb C74 C75 C71 65.59(14) . . . . ?
C73 C74 C75 Nb -64.57(14) . . . . ?
C72 C71 C75 C74 0.5(2) . . . . ?
Si7 C71 C75 C74 168.17(15) . . . . ?
Nb C71 C75 C74 -64.12(14) . . . . ?
C72 C71 C75 Nb 64.59(13) . . . . ?
Si7 C71 C75 Nb -127.71(16) . . . . ?
Cl5 Nb C75 C74 115.43(13) . . . . ?
Cl6 Nb C75 C74 -152.92(14) . . . . ?
C14 Nb C75 C74 -57.74(14) . . . . ?
C73 Nb C75 C74 38.11(13) . . . . ?
C15 Nb C75 C74 -24.04(15) . . . . ?
C72 Nb C75 C74 79.08(15) . . . . ?
C13 Nb C75 C74 -84.45(15) . . . . ?
C12 Nb C75 C74 -72.4(2) . . . . ?
C71 Nb C75 C74 117.01(19) . . . . ?
C11 Nb C75 C74 -14.33(19) . . . . ?
Cl5 Nb C75 C71 -1.58(15) . . . . ?
Cl6 Nb C75 C71 90.07(12) . . . . ?
C14 Nb C75 C71 -174.75(13) . . . . ?
C73 Nb C75 C71 -78.90(13) . . . . ?
C15 Nb C75 C71 -141.04(12) . . . . ?
C74 Nb C75 C71 -117.01(19) . . . . ?
C72 Nb C75 C71 -37.93(12) . . . . ?
C13 Nb C75 C71 158.54(12) . . . . ?
C12 Nb C75 C71 170.58(13) . . . . ?
C11 Nb C75 C71 -131.34(13) . . . . ?
C72 C71 Si7 C77 -178.07(17) . . . . ?
C75 C71 Si7 C77 16.5(2) . . . . ?
Nb C71 Si7 C77 -81.59(15) . . . . ?
C72 C71 Si7 C76 -54.4(2) . . . . ?
C75 C71 Si7 C76 140.19(19) . . . . ?
Nb C71 Si7 C76 42.08(17) . . . . ?
C72 C71 Si7 C78 63.49(19) . . . . ?
C75 C71 Si7 C78 -101.9(2) . . . . ?
Nb C71 Si7 C78 159.98(13) . . . . ?
C86 C81 C82 C83 0.0(4) . . . . ?
C87 C81 C82 C83 -179.3(2) . . . . ?
C81 C82 C83 C84 0.7(4) . . . . ?
C82 C83 C84 C85 -0.6(4) . . . . ?
C83 C84 C85 C86 -0.1(4) . . . . ?
C84 C85 C86 C81 0.8(4) . . . . ?
C82 C81 C86 C85 -0.7(4) . . . . ?
C87 C81 C86 C85 178.6(3) . . . . ?
